data_1573168
loop_
_publ_author_name
'Kamiyoshi, Ikki'
'Kojima, Yuki'
'Xu, Shibo'
'Yasui, Kosuke'
'Nishii, Yuji'
'Hirano, Koji'

_publ_section_title
;
 Synthesis of highly condensed phospholes by Lewis acid-assisted
 dehydrogenative Mallory reaction under visible light irradiation
;
_journal_name_full 'Chemical Science'
_journal_paper_doi 10.1039/D4SC05657D
_journal_year 2024
_chemical_formula_moiety 'C34 H21 O P, C6 H6'
_chemical_formula_sum 'C40 H27 O P'
_chemical_formula_weight 554.58
_space_group_crystal_system monoclinic
_space_group_IT_number 14
_space_group_name_Hall '-P 2ybc'
_space_group_name_H-M_alt 'P 1 21/c 1'
_atom_sites_solution_hydrogens geom
_atom_sites_solution_primary dual
_audit_creation_date 2024-06-18
_audit_creation_method
;
Olex2 1.5
(compiled 2023.08.24 svn.re1ec1418 for OlexSys, GUI svn.r6817)
;
_audit_update_record
;
2024-08-16 deposited with the CCDC.	2024-11-13 downloaded from the CCDC.
;
_cell_angle_alpha 90
_cell_angle_beta 97.436(3)
_cell_angle_gamma 90
_cell_formula_units_Z 4
_cell_length_a 8.3632(3)
_cell_length_b 11.8180(5)
_cell_length_c 28.4133(11)
_cell_measurement_reflns_used 7793
_cell_measurement_temperature 123(2)
_cell_measurement_theta_max 75.0190
_cell_measurement_theta_min 4.0130
_cell_volume 2784.65(19)
_computing_cell_refinement 'CrysAlisPro 1.171.42.81a (Rigaku OD, 2023)'
_computing_data_collection 'CrysAlisPro 1.171.42.81a (Rigaku OD, 2023)'
_computing_data_reduction 'CrysAlisPro 1.171.42.81a (Rigaku OD, 2023)'
_computing_molecular_graphics 'Olex2 1.5 (Dolomanov et al., 2009)'
_computing_publication_material 'Olex2 1.5 (Dolomanov et al., 2009)'
_computing_structure_refinement 'SHELXL 2017/1 (Sheldrick, 2015)'
_computing_structure_solution 'SHELXT 2018/2 (Sheldrick, 2018)'
_diffrn_ambient_temperature 123(2)
_diffrn_detector 'Hybrid Pixel Array Detector'
_diffrn_detector_area_resol_mean 10.0000
_diffrn_detector_type HyPix
_diffrn_measured_fraction_theta_full 0.984
_diffrn_measured_fraction_theta_max 0.933
_diffrn_measurement_details
;
List of Runs (angles in degrees, time in seconds):

  # Type    Start    End  Width  t~exp~   \w     \q     \k     \f   Frames
#--------------------------------------------------------------------------
  1  \w    -68.00 -43.00   0.50   46.23    --  -42.93  -3.00  13.00   50
  2  \w    -19.00 102.00   0.50   46.23    --   42.93   3.00-169.00  242
  3  \w     82.00 107.00   0.50  184.91    --   96.50   3.00-169.00   50
  4  \w     19.00  77.00   0.50  184.91    --   96.50   3.00-169.00  116
  5  \w    127.00 152.00   0.50  184.91    --   96.50  -3.00  13.00   50
  6  \w    -70.00 -45.00   0.50  184.91    -- -108.01   3.00-169.00   50
  7  \w   -171.00 -69.00   0.50  184.91    -- -108.01  -3.00  13.00  204
  8  \w      4.00  30.00   0.50   46.23    --  -42.93  57.00-120.00   52
  9  \w    -93.00 -16.00   0.50   46.23    --  -42.93 125.00 -60.00  154
 10  \w    -65.00   0.00   0.50   46.23    --  -42.93  57.00-120.00  130
 11  \w    -47.00 -22.00   0.50   46.23    --  -42.93   3.00-169.00   50
 12  \w    -37.00   0.00   0.50   46.23    --   42.93 -19.00-180.00   74
 13  \w     22.00  48.00   0.50  184.91    --   96.50 -61.00 -30.00   52
 14  \w     24.00  49.00   0.50  184.91    --   96.50 -61.00-180.00   50
 15  \w     22.00  72.00   0.50  184.91    --   96.50 -77.00 -90.00  100
 16  \w     23.00  49.00   0.50  184.91    --   96.50 -61.00-150.00   52
 17  \w     78.00 138.00   0.50  184.91    --   96.50  45.00 150.00  120
 18  \w    -92.00 -42.00   0.50  184.91    -- -108.01  61.00  60.00  100
 19  \w    -55.00 -29.00   0.50  184.91    -- -108.01  30.00 120.00   52
 20  \w    -75.00 -43.00   0.50  184.91    -- -108.01 125.00 -60.00   64
 21  \w   -112.00 -41.00   0.50  184.91    -- -108.01 125.00-180.00  142
 22  \w    -57.00 -31.00   0.50  184.91    -- -108.01  30.00-180.00   52
 23  \w   -112.00 -80.00   0.50  184.91    -- -108.01 125.00 -60.00   64
 24  \w    -89.00 -39.00   0.50  184.91    -- -108.01  61.00 -30.00  100
 25  \w    -56.00 -31.00   0.50  184.91    -- -108.01  30.00-150.00   50
 26  \w   -111.00 -48.00   0.50  184.91    -- -108.01  77.00 -30.00  126
;
_diffrn_measurement_device 'four-circle diffractometer'
_diffrn_measurement_device_type 'XtaLAB Synergy, Single source at offset/far, HyPix'
_diffrn_measurement_method '\w scans'
_diffrn_orient_matrix_type 'CrysAlisPro convention (1999,Acta A55,543-557)'
_diffrn_orient_matrix_UB_11 -0.1056388000
_diffrn_orient_matrix_UB_12 -0.0024013000
_diffrn_orient_matrix_UB_13 0.0405607000
_diffrn_orient_matrix_UB_21 -0.1526604000
_diffrn_orient_matrix_UB_22 0.0066487000
_diffrn_orient_matrix_UB_23 -0.0365834000
_diffrn_orient_matrix_UB_31 -0.0055397000
_diffrn_orient_matrix_UB_32 -0.1301744000
_diffrn_orient_matrix_UB_33 -0.0026878000
_diffrn_radiation_monochromator mirror
_diffrn_radiation_probe x-ray
_diffrn_radiation_type 'Cu K\a'
_diffrn_radiation_wavelength 1.54184
_diffrn_reflns_av_R_equivalents 0.0895
_diffrn_reflns_av_unetI/netI 0.0769
_diffrn_reflns_Laue_measured_fraction_full 0.984
_diffrn_reflns_Laue_measured_fraction_max 0.933
_diffrn_reflns_limit_h_max 10
_diffrn_reflns_limit_h_min -9
_diffrn_reflns_limit_k_max 9
_diffrn_reflns_limit_k_min -14
_diffrn_reflns_limit_l_max 34
_diffrn_reflns_limit_l_min -35
_diffrn_reflns_number 17419
_diffrn_reflns_point_group_measured_fraction_full 0.984
_diffrn_reflns_point_group_measured_fraction_max 0.933
_diffrn_reflns_theta_full 67.684
_diffrn_reflns_theta_max 75.971
_diffrn_reflns_theta_min 4.056
_diffrn_source 'micro-focus sealed X-ray tube'
_diffrn_source_type 'PhotonJet (Cu) X-ray Source'
_exptl_absorpt_coefficient_mu 1.120
_exptl_absorpt_correction_T_max 1.00000
_exptl_absorpt_correction_T_min 0.73930
_exptl_absorpt_correction_type multi-scan
_exptl_absorpt_process_details
;
CrysAlisPro 1.171.42.81a (Rigaku Oxford Diffraction, 2023)
Empirical absorption correction using spherical harmonics,
implemented in SCALE3 ABSPACK scaling algorithm.
;
_exptl_crystal_colour colourless
_exptl_crystal_colour_primary colourless
_exptl_crystal_density_diffrn 1.323
_exptl_crystal_description prism
_exptl_crystal_F_000 1160
_exptl_crystal_size_max 0.153
_exptl_crystal_size_mid 0.133
_exptl_crystal_size_min 0.054
_refine_diff_density_max 0.942
_refine_diff_density_min -0.879
_refine_diff_density_rms 0.117
_refine_ls_extinction_coef 0.0010(2)
_refine_ls_extinction_expression Fc^*^=kFc[1+0.001xFc^2^\l^3^/sin(2\q)]^-1/4^
_refine_ls_extinction_method 'SHELXL-2017/1 (Sheldrick 2017)'
_refine_ls_goodness_of_fit_ref 1.168
_refine_ls_hydrogen_treatment constr
_refine_ls_matrix_type full
_refine_ls_number_parameters 380
_refine_ls_number_reflns 5426
_refine_ls_number_restraints 0
_refine_ls_restrained_S_all 1.168
_refine_ls_R_factor_all 0.1394
_refine_ls_R_factor_gt 0.0782
_refine_ls_shift/su_max 0.001
_refine_ls_shift/su_mean 0.000
_refine_ls_structure_factor_coef Fsqd
_refine_ls_weighting_details 'w=1/[\s^2^(Fo^2^)+(0.0505P)^2^+13.7272P] where P=(Fo^2^+2Fc^2^)/3'
_refine_ls_weighting_scheme calc
_refine_ls_wR_factor_gt 0.2035
_refine_ls_wR_factor_ref 0.2607
_reflns_Friedel_coverage 0.000
_reflns_number_gt 3612
_reflns_number_total 5426
_reflns_threshold_expression 'I > 2\s(I)'
_cod_data_source_file d4sc05657d2.cif
_cod_data_source_block 3_autored
_cod_database_code 1573168
_shelx_shelxl_version_number 2017/1
_chemical_oxdiff_formula 'C40 P O H27'
_shelx_space_group_comment
;
The symmetry employed for this shelxl refinement is uniquely defined
by the following loop, which should always be used as a source of
symmetry information in preference to the above space-group names.
They are only intended as comments.
;
_shelx_estimated_absorpt_t_max 0.946
_shelx_estimated_absorpt_t_min 0.850
_olex2_refinement_description
;
1. Fixed Uiso
 At 1.2 times of:
  All C(H) groups
2.a Aromatic/amide H refined with riding coordinates:
 C12(H12), C35(H35), C23(H23), C6(H6), C33(H33), C27(H27), C17(H17), C11(H11),
 C32(H32), C20(H20), C7(H7), C34(H34), C22(H22), C29(H29), C30(H30), C31(H31),
 C19(H19), C10(H10), C28(H28), C18(H18), C9(H9), C40(H40), C38(H38), C37(H37),
 C41(H41), C39(H39), C42(H42)
;
_olex2_submission_special_instructions 'No special instructions were received'
_oxdiff_exptl_absorpt_empirical_details
;
Empirical correction (ABSPACK) includes:
- Absorption correction using spherical harmonics
- Frame scaling
;
_oxdiff_exptl_absorpt_empirical_full_max 2.417
_oxdiff_exptl_absorpt_empirical_full_min 0.159

loop_
_space_group_symop_operation_xyz
'x, y, z'
'-x, y+1/2, -z+1/2'
'-x, -y, -z'
'x, -y-1/2, z-1/2'

loop_
_atom_site_label
_atom_site_type_symbol
_atom_site_fract_x
_atom_site_fract_y
_atom_site_fract_z
_atom_site_U_iso_or_equiv
_atom_site_adp_type
_atom_site_occupancy
_atom_site_site_symmetry_order
_atom_site_calc_flag
_atom_site_refinement_flags_posn
_atom_site_refinement_flags_adp
_atom_site_refinement_flags_occupancy
_atom_site_disorder_assembly
_atom_site_disorder_group
P1 P 0.55679(14) 0.46124(13) 0.87707(5) 0.0332(4) Uani 1 1 d . . . . .
O36 O 0.5890(4) 0.5693(3) 0.90259(13) 0.0383(9) Uani 1 1 d . . . . .
C14 C 0.3328(5) 0.4434(5) 0.72045(17) 0.0294(11) Uani 1 1 d . . . . .
C4 C 0.5358(5) 0.3946(5) 0.78832(18) 0.0314(11) Uani 1 1 d . . . . .
C15 C 0.2337(5) 0.4954(5) 0.75289(18) 0.0331(12) Uani 1 1 d . . . . .
C5 C 0.4682(5) 0.3772(5) 0.73967(17) 0.0332(12) Uani 1 1 d . . . . .
C16 C 0.0641(6) 0.5261(5) 0.74015(18) 0.0335(12) Uani 1 1 d . . . . .
C24 C 0.2988(5) 0.5077(5) 0.80118(18) 0.0305(11) Uani 1 1 d . . . . .
C8 C 0.3907(6) 0.3834(5) 0.64052(18) 0.0359(12) Uani 1 1 d . . . . .
C25 C 0.4523(5) 0.4598(5) 0.81661(17) 0.0327(12) Uani 1 1 d . . . . .
C13 C 0.3129(6) 0.4580(5) 0.66931(18) 0.0318(11) Uani 1 1 d . . . . .
C3 C 0.7010(5) 0.3610(5) 0.81041(17) 0.0324(11) Uani 1 1 d . . . . .
C12 C 0.2355(6) 0.5540(5) 0.64656(18) 0.0352(12) Uani 1 1 d . . . . .
H12 H 0.188291 0.607155 0.664579 0.042 Uiso 1 1 calc R U . . .
C2 C 0.7277(6) 0.3889(5) 0.85899(19) 0.0364(12) Uani 1 1 d . . . . .
C35 C 0.8299(6) 0.3202(5) 0.78944(19) 0.0350(12) Uani 1 1 d . . . . .
H35 H 0.816571 0.302535 0.757272 0.042 Uiso 1 1 calc R U . . .
C23 C 0.2148(6) 0.5712(5) 0.83279(18) 0.0363(12) Uani 1 1 d . . . . .
H23 H 0.261974 0.582292 0.863920 0.044 Uiso 1 1 calc R U . . .
C6 C 0.5330(6) 0.2966(5) 0.70993(19) 0.0384(13) Uani 1 1 d . . . . .
H6 H 0.607591 0.243781 0.723512 0.046 Uiso 1 1 calc R U . . .
C33 C 1.0017(6) 0.3290(5) 0.8641(2) 0.0396(13) Uani 1 1 d . . . . .
H33 H 1.101556 0.315957 0.881812 0.048 Uiso 1 1 calc R U . . .
C26 C 0.4503(5) 0.3641(5) 0.91112(17) 0.0333(12) Uani 1 1 d . . . . .
C27 C 0.4286(6) 0.2502(5) 0.8990(2) 0.0407(13) Uani 1 1 d . . . . .
H27 H 0.470163 0.221905 0.872526 0.049 Uiso 1 1 calc R U . . .
C17 C -0.0330(6) 0.4861(5) 0.6987(2) 0.0413(14) Uani 1 1 d . . . . .
H17 H 0.013117 0.439953 0.677675 0.050 Uiso 1 1 calc R U . . .
C11 C 0.2289(7) 0.5698(5) 0.59848(19) 0.0412(13) Uani 1 1 d . . . . .
H11 H 0.177116 0.633485 0.584578 0.049 Uiso 1 1 calc R U . . .
C32 C 0.8754(6) 0.3721(5) 0.8858(2) 0.0421(14) Uani 1 1 d . . . . .
H32 H 0.890130 0.389476 0.917991 0.051 Uiso 1 1 calc R U . . .
C20 C -0.1790(6) 0.6212(5) 0.7611(2) 0.0435(14) Uani 1 1 d . . . . .
H20 H -0.228147 0.666034 0.781935 0.052 Uiso 1 1 calc R U . . .
C21 C -0.0146(6) 0.5901(5) 0.7723(2) 0.0405(13) Uani 1 1 d . . . . .
C7 C 0.4886(6) 0.2951(5) 0.66246(19) 0.0385(13) Uani 1 1 d . . . . .
H7 H 0.522087 0.236422 0.644236 0.046 Uiso 1 1 calc R U . . .
C34 C 0.9788(6) 0.3056(5) 0.8164(2) 0.0397(13) Uani 1 1 d . . . . .
H34 H 1.065071 0.279431 0.801863 0.048 Uiso 1 1 calc R U . . .
C22 C 0.0667(6) 0.6159(5) 0.8183(2) 0.0387(13) Uani 1 1 d . . . . .
H22 H 0.018330 0.663341 0.838373 0.046 Uiso 1 1 calc R U . . .
C29 C 0.2851(7) 0.2214(6) 0.9657(2) 0.0472(15) Uani 1 1 d . . . . .
H29 H 0.226947 0.174533 0.983597 0.057 Uiso 1 1 calc R U . . .
C30 C 0.3109(7) 0.3330(6) 0.9789(2) 0.0472(15) Uani 1 1 d . . . . .
H30 H 0.273995 0.360451 1.006199 0.057 Uiso 1 1 calc R U . . .
C31 C 0.3924(6) 0.4043(6) 0.95105(19) 0.0429(14) Uani 1 1 d . . . . .
H31 H 0.407885 0.479821 0.959578 0.051 Uiso 1 1 calc R U . . .
C19 C -0.2652(6) 0.5853(6) 0.7196(2) 0.0489(16) Uani 1 1 d . . . . .
H19 H -0.371635 0.608229 0.711643 0.059 Uiso 1 1 calc R U . . .
C10 C 0.2980(7) 0.4927(6) 0.5701(2) 0.0472(15) Uani 1 1 d . . . . .
H10 H 0.290403 0.503599 0.537517 0.057 Uiso 1 1 calc R U . . .
C28 C 0.3451(7) 0.1786(6) 0.9262(2) 0.0457(14) Uani 1 1 d . . . . .
H28 H 0.329918 0.102876 0.917929 0.055 Uiso 1 1 calc R U . . .
C18 C -0.1929(6) 0.5140(6) 0.6891(2) 0.0482(16) Uani 1 1 d . . . . .
H18 H -0.254034 0.485253 0.662108 0.058 Uiso 1 1 calc R U . . .
C9 C 0.3777(7) 0.4001(6) 0.59095(19) 0.0474(16) Uani 1 1 d . . . . .
H9 H 0.423618 0.347942 0.572183 0.057 Uiso 1 1 calc R U . . .
C40 C 0.0293(7) 0.2094(7) 0.5684(2) 0.0580(19) Uani 1 1 d . . . . .
H40 H 0.129489 0.189198 0.584275 0.070 Uiso 1 1 calc R U . . .
C38 C -0.2016(8) 0.1601(7) 0.5149(2) 0.0620(19) Uani 1 1 d . . . . .
H38 H -0.257153 0.106581 0.495051 0.074 Uiso 1 1 calc R U . . .
C37 C -0.2660(8) 0.2624(8) 0.5200(3) 0.067(2) Uani 1 1 d . . . . .
H37 H -0.365463 0.280615 0.503149 0.081 Uiso 1 1 calc R U . . .
C41 C -0.0331(9) 0.3141(7) 0.5750(2) 0.0615(19) Uani 1 1 d . . . . .
H41 H 0.023847 0.366098 0.595197 0.074 Uiso 1 1 calc R U . . .
C39 C -0.0551(9) 0.1351(7) 0.5386(2) 0.0609(18) Uani 1 1 d . . . . .
H39 H -0.010897 0.064206 0.534367 0.073 Uiso 1 1 calc R U . . .
C42 C -0.1845(11) 0.3416(8) 0.5507(3) 0.080(2) Uani 1 1 d . . . . .
H42 H -0.230272 0.411997 0.554887 0.096 Uiso 1 1 calc R U . . .

loop_
_atom_site_aniso_label
_atom_site_aniso_U_11
_atom_site_aniso_U_22
_atom_site_aniso_U_33
_atom_site_aniso_U_23
_atom_site_aniso_U_13
_atom_site_aniso_U_12
P1 0.0226(6) 0.0466(9) 0.0300(7) -0.0004(6) 0.0021(5) -0.0015(6)
O36 0.0363(19) 0.041(2) 0.037(2) -0.0060(17) 0.0022(15) -0.0058(17)
C14 0.022(2) 0.035(3) 0.030(2) -0.005(2) -0.0005(18) -0.004(2)
C4 0.020(2) 0.036(3) 0.037(3) 0.010(2) 0.0031(19) 0.001(2)
C15 0.021(2) 0.045(3) 0.033(3) 0.005(2) 0.0020(19) -0.004(2)
C5 0.024(2) 0.044(3) 0.032(3) 0.005(2) 0.0048(19) 0.000(2)
C16 0.022(2) 0.046(3) 0.033(3) 0.007(2) 0.0049(19) -0.002(2)
C24 0.020(2) 0.036(3) 0.035(3) 0.002(2) 0.0055(19) 0.000(2)
C8 0.030(2) 0.043(3) 0.034(3) -0.010(2) 0.000(2) -0.004(2)
C25 0.023(2) 0.049(3) 0.027(2) 0.003(2) 0.0056(18) -0.002(2)
C13 0.026(2) 0.038(3) 0.032(3) -0.001(2) 0.0032(19) -0.002(2)
C3 0.021(2) 0.044(3) 0.032(3) 0.005(2) 0.0038(19) -0.001(2)
C12 0.034(3) 0.042(3) 0.029(3) -0.002(2) 0.007(2) -0.005(2)
C2 0.025(2) 0.047(3) 0.038(3) 0.003(3) 0.007(2) -0.003(2)
C35 0.029(2) 0.038(3) 0.039(3) 0.002(2) 0.008(2) -0.001(2)
C23 0.027(2) 0.050(4) 0.032(3) -0.001(2) 0.007(2) -0.001(2)
C6 0.026(2) 0.050(4) 0.040(3) -0.001(3) 0.009(2) 0.005(2)
C33 0.021(2) 0.049(4) 0.047(3) 0.013(3) -0.003(2) 0.006(2)
C26 0.022(2) 0.052(3) 0.025(2) -0.002(2) 0.0006(18) 0.000(2)
C27 0.028(2) 0.055(4) 0.039(3) 0.003(3) 0.005(2) 0.000(2)
C17 0.026(2) 0.057(4) 0.041(3) 0.015(3) 0.004(2) -0.005(2)
C11 0.044(3) 0.044(3) 0.034(3) 0.003(3) -0.002(2) -0.001(3)
C32 0.027(2) 0.059(4) 0.040(3) 0.007(3) 0.000(2) -0.003(3)
C20 0.025(2) 0.050(4) 0.057(4) 0.011(3) 0.012(2) 0.000(2)
C21 0.022(2) 0.051(4) 0.050(3) 0.009(3) 0.010(2) -0.001(2)
C7 0.031(3) 0.046(3) 0.040(3) -0.006(3) 0.006(2) 0.001(2)
C34 0.023(2) 0.049(4) 0.048(3) 0.005(3) 0.008(2) 0.000(2)
C22 0.027(2) 0.046(3) 0.045(3) 0.002(3) 0.013(2) 0.005(2)
C29 0.035(3) 0.070(5) 0.037(3) 0.006(3) 0.007(2) -0.008(3)
C30 0.042(3) 0.069(5) 0.031(3) 0.001(3) 0.006(2) 0.003(3)
C31 0.034(3) 0.061(4) 0.034(3) -0.004(3) 0.006(2) -0.006(3)
C19 0.021(2) 0.059(4) 0.066(4) 0.029(3) 0.003(2) 0.004(3)
C10 0.055(3) 0.055(4) 0.031(3) -0.003(3) 0.001(3) -0.002(3)
C28 0.037(3) 0.050(4) 0.049(3) 0.003(3) 0.002(2) -0.003(3)
C18 0.029(3) 0.064(4) 0.049(3) 0.012(3) -0.008(2) -0.012(3)
C9 0.041(3) 0.072(5) 0.030(3) -0.011(3) 0.004(2) -0.005(3)
C40 0.038(3) 0.097(6) 0.040(3) -0.007(4) 0.008(3) -0.002(4)
C38 0.052(4) 0.081(6) 0.054(4) -0.003(4) 0.010(3) -0.015(4)
C37 0.036(3) 0.102(7) 0.060(4) 0.000(4) -0.009(3) -0.002(4)
C41 0.058(4) 0.083(6) 0.045(4) -0.017(4) 0.011(3) -0.019(4)
C39 0.066(4) 0.061(5) 0.058(4) -0.007(4) 0.016(3) 0.004(4)
C42 0.080(5) 0.081(6) 0.084(6) -0.001(5) 0.024(5) 0.021(5)

loop_
_atom_type_symbol
_atom_type_description
_atom_type_scat_dispersion_real
_atom_type_scat_dispersion_imag
_atom_type_scat_source
C C 0.0181 0.0091 'International Tables Vol C Tables 4.2.6.8 and 6.1.1.4'
H H 0.0000 0.0000 'International Tables Vol C Tables 4.2.6.8 and 6.1.1.4'
O O 0.0492 0.0322 'International Tables Vol C Tables 4.2.6.8 and 6.1.1.4'
P P 0.2955 0.4335 'International Tables Vol C Tables 4.2.6.8 and 6.1.1.4'

loop_
_exptl_crystal_face_index_h
_exptl_crystal_face_index_k
_exptl_crystal_face_index_l
_exptl_crystal_face_perp_dist
5 0 -6 0.0628
-3 6 4 0.0395
-3 -7 2 0.0306
0 -8 -2 0.0705
-1 3 -16 0.0205
1 0 18 0.0076

loop_
_geom_angle_atom_site_label_1
_geom_angle_atom_site_label_2
_geom_angle_atom_site_label_3
_geom_angle
_geom_angle_site_symmetry_1
_geom_angle_site_symmetry_3
_geom_angle_publ_flag
O36 P1 C25 120.4(3) . . ?
O36 P1 C2 116.8(2) . . ?
O36 P1 C26 110.9(2) . . ?
C2 P1 C25 91.6(2) . . ?
C2 P1 C26 108.4(3) . . ?
C26 P1 C25 106.8(2) . . ?
C5 C14 C15 118.6(4) . . ?
C5 C14 C13 115.5(4) . . ?
C13 C14 C15 125.7(4) . . ?
C5 C4 C3 126.3(5) . . ?
C25 C4 C5 118.6(4) . . ?
C25 C4 C3 114.6(5) . . ?
C14 C15 C16 124.2(4) . . ?
C24 C15 C14 118.6(4) . . ?
C24 C15 C16 116.9(5) . . ?
C14 C5 C4 118.9(5) . . ?
C14 C5 C6 118.9(5) . . ?
C6 C5 C4 122.2(5) . . ?
C17 C16 C15 123.6(5) . . ?
C21 C16 C15 119.4(5) . . ?
C21 C16 C17 116.7(5) . . ?
C15 C24 C25 118.5(5) . . ?
C15 C24 C23 120.4(4) . . ?
C25 C24 C23 121.0(5) . . ?
C13 C8 C7 119.0(5) . . ?
C9 C8 C13 120.5(5) . . ?
C9 C8 C7 120.4(5) . . ?
C4 C25 P1 109.9(4) . . ?
C4 C25 C24 123.6(5) . . ?
C24 C25 P1 126.2(4) . . ?
C8 C13 C14 120.2(5) . . ?
C8 C13 C12 116.8(5) . . ?
C12 C13 C14 122.5(5) . . ?
C2 C3 C4 111.7(4) . . ?
C35 C3 C4 129.8(5) . . ?
C35 C3 C2 118.0(4) . . ?
C13 C12 H12 119.4 . . ?
C11 C12 C13 121.3(5) . . ?
C11 C12 H12 119.4 . . ?
C3 C2 P1 111.1(4) . . ?
C32 C2 P1 126.8(4) . . ?
C32 C2 C3 121.7(5) . . ?
C3 C35 H35 120.0 . . ?
C3 C35 C34 119.9(5) . . ?
C34 C35 H35 120.0 . . ?
C24 C23 H23 119.4 . . ?
C22 C23 C24 121.1(5) . . ?
C22 C23 H23 119.4 . . ?
C5 C6 H6 119.2 . . ?
C7 C6 C5 121.6(5) . . ?
C7 C6 H6 119.2 . . ?
C32 C33 H33 120.1 . . ?
C34 C33 H33 120.1 . . ?
C34 C33 C32 119.7(5) . . ?
C27 C26 P1 122.5(4) . . ?
C31 C26 P1 118.2(5) . . ?
C31 C26 C27 119.2(5) . . ?
C26 C27 H27 119.8 . . ?
C28 C27 C26 120.4(5) . . ?
C28 C27 H27 119.8 . . ?
C16 C17 H17 119.2 . . ?
C18 C17 C16 121.6(6) . . ?
C18 C17 H17 119.2 . . ?
C12 C11 H11 119.3 . . ?
C12 C11 C10 121.4(6) . . ?
C10 C11 H11 119.3 . . ?
C2 C32 C33 119.1(5) . . ?
C2 C32 H32 120.4 . . ?
C33 C32 H32 120.4 . . ?
C21 C20 H20 120.0 . . ?
C19 C20 H20 120.0 . . ?
C19 C20 C21 120.1(6) . . ?
C16 C21 C20 120.8(5) . . ?
C16 C21 C22 120.0(5) . . ?
C20 C21 C22 119.0(5) . . ?
C8 C7 H7 120.1 . . ?
C6 C7 C8 119.8(5) . . ?
C6 C7 H7 120.1 . . ?
C35 C34 H34 119.3 . . ?
C33 C34 C35 121.5(5) . . ?
C33 C34 H34 119.3 . . ?
C23 C22 C21 120.2(5) . . ?
C23 C22 H22 119.9 . . ?
C21 C22 H22 119.9 . . ?
C30 C29 H29 119.7 . . ?
C30 C29 C28 120.6(6) . . ?
C28 C29 H29 119.7 . . ?
C29 C30 H30 120.2 . . ?
C29 C30 C31 119.7(6) . . ?
C31 C30 H30 120.2 . . ?
C26 C31 C30 120.7(6) . . ?
C26 C31 H31 119.6 . . ?
C30 C31 H31 119.6 . . ?
C20 C19 H19 120.1 . . ?
C20 C19 C18 119.9(5) . . ?
C18 C19 H19 120.1 . . ?
C11 C10 H10 120.4 . . ?
C9 C10 C11 119.2(5) . . ?
C9 C10 H10 120.4 . . ?
C27 C28 H28 120.4 . . ?
C29 C28 C27 119.3(6) . . ?
C29 C28 H28 120.4 . . ?
C17 C18 C19 120.6(6) . . ?
C17 C18 H18 119.7 . . ?
C19 C18 H18 119.7 . . ?
C8 C9 H9 119.6 . . ?
C10 C9 C8 120.7(6) . . ?
C10 C9 H9 119.6 . . ?
C41 C40 H40 120.1 . . ?
C39 C40 H40 120.1 . . ?
C39 C40 C41 119.7(7) . . ?
C37 C38 H38 120.2 . . ?
C37 C38 C39 119.6(7) . . ?
C39 C38 H38 120.2 . . ?
C38 C37 H37 119.9 . . ?
C38 C37 C42 120.2(7) . . ?
C42 C37 H37 119.9 . . ?
C40 C41 H41 120.6 . . ?
C40 C41 C42 118.7(7) . . ?
C42 C41 H41 120.6 . . ?
C40 C39 H39 118.8 . . ?
C38 C39 C40 122.4(8) . . ?
C38 C39 H39 118.8 . . ?
C37 C42 C41 119.3(8) . . ?
C37 C42 H42 120.3 . . ?
C41 C42 H42 120.3 . . ?

loop_
_geom_bond_atom_site_label_1
_geom_bond_atom_site_label_2
_geom_bond_distance
_geom_bond_site_symmetry_2
_geom_bond_publ_flag
P1 O36 1.476(4) . ?
P1 C25 1.824(5) . ?
P1 C2 1.797(5) . ?
P1 C26 1.808(6) . ?
C14 C15 1.453(7) . ?
C14 C5 1.426(7) . ?
C14 C13 1.451(7) . ?
C4 C5 1.439(7) . ?
C4 C25 1.368(7) . ?
C4 C3 1.495(6) . ?
C15 C16 1.463(6) . ?
C15 C24 1.417(7) . ?
C5 C6 1.426(7) . ?
C16 C17 1.421(7) . ?
C16 C21 1.413(8) . ?
C24 C25 1.420(7) . ?
C24 C23 1.424(7) . ?
C8 C13 1.417(7) . ?
C8 C7 1.420(8) . ?
C8 C9 1.412(7) . ?
C13 C12 1.420(8) . ?
C3 C2 1.408(7) . ?
C3 C35 1.384(7) . ?
C12 H12 0.9300 . ?
C12 C11 1.373(7) . ?
C2 C32 1.379(7) . ?
C35 H35 0.9300 . ?
C35 C34 1.386(7) . ?
C23 H23 0.9300 . ?
C23 C22 1.361(7) . ?
C6 H6 0.9300 . ?
C6 C7 1.352(7) . ?
C33 H33 0.9300 . ?
C33 C32 1.387(8) . ?
C33 C34 1.372(8) . ?
C26 C27 1.396(8) . ?
C26 C31 1.374(7) . ?
C27 H27 0.9300 . ?
C27 C28 1.394(8) . ?
C17 H17 0.9300 . ?
C17 C18 1.370(7) . ?
C11 H11 0.9300 . ?
C11 C10 1.391(8) . ?
C32 H32 0.9300 . ?
C20 H20 0.9300 . ?
C20 C21 1.419(7) . ?
C20 C19 1.366(9) . ?
C21 C22 1.425(8) . ?
C7 H7 0.9300 . ?
C34 H34 0.9300 . ?
C22 H22 0.9300 . ?
C29 H29 0.9300 . ?
C29 C30 1.380(9) . ?
C29 C28 1.383(8) . ?
C30 H30 0.9300 . ?
C30 C31 1.393(8) . ?
C31 H31 0.9300 . ?
C19 H19 0.9300 . ?
C19 C18 1.400(9) . ?
C10 H10 0.9300 . ?
C10 C9 1.374(9) . ?
C28 H28 0.9300 . ?
C18 H18 0.9300 . ?
C9 H9 0.9300 . ?
C40 H40 0.9300 . ?
C40 C41 1.365(11) . ?
C40 C39 1.352(10) . ?
C38 H38 0.9300 . ?
C38 C37 1.339(11) . ?
C38 C39 1.352(10) . ?
C37 H37 0.9300 . ?
C37 C42 1.395(11) . ?
C41 H41 0.9300 . ?
C41 C42 1.400(11) . ?
C39 H39 0.9300 . ?
C42 H42 0.9300 . ?

loop_
_geom_torsion_atom_site_label_1
_geom_torsion_atom_site_label_2
_geom_torsion_atom_site_label_3
_geom_torsion_atom_site_label_4
_geom_torsion
_geom_torsion_site_symmetry_1
_geom_torsion_site_symmetry_2
_geom_torsion_site_symmetry_3
_geom_torsion_site_symmetry_4
_geom_torsion_publ_flag
P1 C2 C32 C33 -170.6(5) . . . . ?
P1 C26 C27 C28 -179.8(4) . . . . ?
P1 C26 C31 C30 -179.4(4) . . . . ?
O36 P1 C25 C4 130.7(4) . . . . ?
O36 P1 C25 C24 -55.7(6) . . . . ?
O36 P1 C2 C3 -128.4(4) . . . . ?
O36 P1 C2 C32 44.4(6) . . . . ?
O36 P1 C26 C27 -169.1(4) . . . . ?
O36 P1 C26 C31 9.3(5) . . . . ?
C14 C15 C16 C17 14.9(9) . . . . ?
C14 C15 C16 C21 -171.4(5) . . . . ?
C14 C15 C24 C25 -5.5(8) . . . . ?
C14 C15 C24 C23 171.7(5) . . . . ?
C14 C5 C6 C7 11.8(8) . . . . ?
C14 C13 C12 C11 175.1(5) . . . . ?
C4 C5 C6 C7 -167.6(5) . . . . ?
C4 C3 C2 P1 -2.7(6) . . . . ?
C4 C3 C2 C32 -175.8(5) . . . . ?
C4 C3 C35 C34 173.1(6) . . . . ?
C15 C14 C5 C4 -21.3(7) . . . . ?
C15 C14 C5 C6 159.2(5) . . . . ?
C15 C14 C13 C8 -165.1(5) . . . . ?
C15 C14 C13 C12 23.7(8) . . . . ?
C15 C16 C17 C18 177.7(5) . . . . ?
C15 C16 C21 C20 -179.9(5) . . . . ?
C15 C16 C21 C22 -5.4(8) . . . . ?
C15 C24 C25 P1 -178.1(4) . . . . ?
C15 C24 C25 C4 -5.3(8) . . . . ?
C15 C24 C23 C22 3.8(8) . . . . ?
C5 C14 C15 C16 -155.0(5) . . . . ?
C5 C14 C15 C24 18.6(7) . . . . ?
C5 C14 C13 C8 18.9(7) . . . . ?
C5 C14 C13 C12 -152.4(5) . . . . ?
C5 C4 C25 P1 176.4(4) . . . . ?
C5 C4 C25 C24 2.7(8) . . . . ?
C5 C4 C3 C2 -179.0(5) . . . . ?
C5 C4 C3 C35 8.8(9) . . . . ?
C5 C6 C7 C8 7.8(8) . . . . ?
C16 C15 C24 C25 168.6(5) . . . . ?
C16 C15 C24 C23 -14.2(8) . . . . ?
C16 C17 C18 C19 1.4(9) . . . . ?
C16 C21 C22 C23 -5.5(9) . . . . ?
C24 C15 C16 C17 -158.8(5) . . . . ?
C24 C15 C16 C21 15.0(8) . . . . ?
C24 C23 C22 C21 6.4(9) . . . . ?
C8 C13 C12 C11 3.6(8) . . . . ?
C25 P1 C2 C3 -2.8(4) . . . . ?
C25 P1 C2 C32 169.9(6) . . . . ?
C25 P1 C26 C27 58.0(5) . . . . ?
C25 P1 C26 C31 -123.6(4) . . . . ?
C25 C4 C5 C14 10.8(7) . . . . ?
C25 C4 C5 C6 -169.7(5) . . . . ?
C25 C4 C3 C2 9.3(7) . . . . ?
C25 C4 C3 C35 -162.9(6) . . . . ?
C25 C24 C23 C22 -179.1(5) . . . . ?
C13 C14 C15 C16 29.0(8) . . . . ?
C13 C14 C15 C24 -157.4(5) . . . . ?
C13 C14 C5 C4 155.1(5) . . . . ?
C13 C14 C5 C6 -24.4(7) . . . . ?
C13 C8 C7 C6 -13.4(8) . . . . ?
C13 C8 C9 C10 4.0(8) . . . . ?
C13 C12 C11 C10 -0.1(8) . . . . ?
C3 C4 C5 C14 -160.5(5) . . . . ?
C3 C4 C5 C6 18.9(8) . . . . ?
C3 C4 C25 P1 -11.2(6) . . . . ?
C3 C4 C25 C24 175.0(5) . . . . ?
C3 C2 C32 C33 1.4(9) . . . . ?
C3 C35 C34 C33 1.2(9) . . . . ?
C12 C11 C10 C9 -1.5(9) . . . . ?
C2 P1 C25 C4 8.1(4) . . . . ?
C2 P1 C25 C24 -178.4(5) . . . . ?
C2 P1 C26 C27 -39.6(5) . . . . ?
C2 P1 C26 C31 138.8(4) . . . . ?
C2 C3 C35 C34 1.3(8) . . . . ?
C35 C3 C2 P1 170.6(4) . . . . ?
C35 C3 C2 C32 -2.6(9) . . . . ?
C23 C24 C25 P1 4.8(8) . . . . ?
C23 C24 C25 C4 177.5(5) . . . . ?
C26 P1 C25 C4 -101.7(4) . . . . ?
C26 P1 C25 C24 71.9(5) . . . . ?
C26 P1 C2 C3 105.5(4) . . . . ?
C26 P1 C2 C32 -81.8(6) . . . . ?
C26 C27 C28 C29 -0.6(8) . . . . ?
C27 C26 C31 C30 -0.9(8) . . . . ?
C17 C16 C21 C20 -5.8(8) . . . . ?
C17 C16 C21 C22 168.7(5) . . . . ?
C11 C10 C9 C8 -0.4(9) . . . . ?
C32 C33 C34 C35 -2.4(9) . . . . ?
C20 C21 C22 C23 169.1(5) . . . . ?
C20 C19 C18 C17 -4.7(9) . . . . ?
C21 C16 C17 C18 3.8(8) . . . . ?
C21 C20 C19 C18 2.6(9) . . . . ?
C7 C8 C13 C14 -0.4(7) . . . . ?
C7 C8 C13 C12 171.3(5) . . . . ?
C7 C8 C9 C10 -172.7(5) . . . . ?
C34 C33 C32 C2 1.1(9) . . . . ?
C29 C30 C31 C26 -1.3(8) . . . . ?
C30 C29 C28 C27 -1.6(9) . . . . ?
C31 C26 C27 C28 1.9(8) . . . . ?
C19 C20 C21 C16 2.7(9) . . . . ?
C19 C20 C21 C22 -171.9(6) . . . . ?
C28 C29 C30 C31 2.6(9) . . . . ?
C9 C8 C13 C14 -177.2(5) . . . . ?
C9 C8 C13 C12 -5.5(7) . . . . ?
C9 C8 C7 C6 163.4(5) . . . . ?
C40 C41 C42 C37 -0.9(12) . . . . ?
C38 C37 C42 C41 1.6(12) . . . . ?
C37 C38 C39 C40 1.0(11) . . . . ?
C41 C40 C39 C38 -0.3(11) . . . . ?
C39 C40 C41 C42 0.3(11) . . . . ?
C39 C38 C37 C42 -1.6(12) . . . . ?

loop_
_exptl_oxdiff_crystal_face_indexfrac_h
_exptl_oxdiff_crystal_face_indexfrac_k
_exptl_oxdiff_crystal_face_indexfrac_l
_exptl_oxdiff_crystal_face_x
_exptl_oxdiff_crystal_face_y
_exptl_oxdiff_crystal_face_z
5.2780 0.4420 -6.4932 -0.8220 -0.5653 -0.0693
-2.9711 6.2701 4.4952 0.4811 0.3308 -0.8118
-2.7004 -6.6399 2.4957 0.4024 0.2768 0.8726
-0.2027 -7.5928 -2.4056 -0.0579 0.0685 0.9960
-0.5902 3.2753 -16.1640 -0.6011 0.7032 -0.3796
0.6945 -0.4654 17.7973 0.6496 -0.7602 0.0089
